data_7134138
loop_
_publ_author_name
'Gremillion, Alexander J.'
'Kumar, Hemant'
'Del Rosal, Iker'
'Kelley, Steven P.'
'Maron, Laurent'
'Gessner, Viktoria H.'
'Walensky, Justin R.'

_publ_section_title
;
 Cerium(III) yldiide complexes with divergent CO reactivity.
;
_journal_issue 4
_journal_name_full 'Chemical communications (Cambridge, England)'
_journal_page_first 752
_journal_page_last 755
_journal_paper_doi 10.1039/d4cc04562a
_journal_volume 61
_journal_year 2024
_chemical_formula_moiety 'C51 H55 Ce P2 S, C3.5'
_chemical_formula_sum 'C54.5 H59 Ce P2 S'
_chemical_formula_weight 948.13
_space_group_crystal_system triclinic
_space_group_IT_number 2
_space_group_name_Hall '-P 1'
_space_group_name_H-M_alt 'P -1'
_atom_sites_solution_hydrogens geom
_atom_sites_solution_primary dual
_atom_sites_solution_secondary difmap
_audit_creation_method SHELXL-2019/3
_audit_update_record
;
2024-06-12 deposited with the CCDC.	2024-12-12 downloaded from the CCDC.
;
_cell_angle_alpha 94.316(4)
_cell_angle_beta 103.713(4)
_cell_angle_gamma 110.258(4)
_cell_formula_units_Z 2
_cell_length_a 11.1322(12)
_cell_length_b 12.2852(13)
_cell_length_c 18.985(2)
_cell_measurement_reflns_used 9947
_cell_measurement_temperature 173(2)
_cell_measurement_theta_max 27.17
_cell_measurement_theta_min 2.15
_cell_volume 2330.8(4)
_computing_cell_refinement 'Bruker Apex4 V.2022.1-1/SAINT V8.40B'
_computing_data_collection 'Bruker Apex4 V.2022.1-1'
_computing_data_reduction 'Bruker Apex4 V.2022.1-1/SAINT V8.40B'
_computing_molecular_graphics 'Olex2 (Dolomanov et al., 2009)'
_computing_publication_material 'Olex2 (Dolomanov et al., 2009)'
_computing_structure_refinement 'SHELXL-2019/2 (Sheldrick, 2019)'
_computing_structure_solution 'SHELXT 2014/5 (Sheldrick, 2014)'
_diffrn_ambient_temperature 173(2)
_diffrn_measured_fraction_theta_full 0.991
_diffrn_measured_fraction_theta_max 0.953
_diffrn_measurement_device_type 'Bruker Photon II CMOS area detector'
_diffrn_measurement_method 'shutterless omega and phi scans'
_diffrn_radiation_type MoK\a
_diffrn_radiation_wavelength 0.71073
_diffrn_reflns_av_R_equivalents 0.0895
_diffrn_reflns_av_unetI/netI 0.0735
_diffrn_reflns_Laue_measured_fraction_full 0.991
_diffrn_reflns_Laue_measured_fraction_max 0.953
_diffrn_reflns_limit_h_max 14
_diffrn_reflns_limit_h_min -14
_diffrn_reflns_limit_k_max 15
_diffrn_reflns_limit_k_min -15
_diffrn_reflns_limit_l_max 24
_diffrn_reflns_limit_l_min -24
_diffrn_reflns_number 56930
_diffrn_reflns_point_group_measured_fraction_full 0.991
_diffrn_reflns_point_group_measured_fraction_max 0.953
_diffrn_reflns_theta_full 25.242
_diffrn_reflns_theta_max 27.143
_diffrn_reflns_theta_min 1.944
_diffrn_source 'Incoatec IMuS microfocus Mo tube'
_exptl_absorpt_coefficient_mu 1.125
_exptl_absorpt_correction_T_max 0.7455
_exptl_absorpt_correction_T_min 0.5872
_exptl_absorpt_correction_type multi-scan
_exptl_absorpt_process_details 'Bruker AXScale'
_exptl_crystal_colour 'clear light red'
_exptl_crystal_density_diffrn 1.351
_exptl_crystal_description plate
_exptl_crystal_F_000 980
_exptl_crystal_size_max 0.120
_exptl_crystal_size_mid 0.100
_exptl_crystal_size_min 0.020
_refine_diff_density_max 5.291
_refine_diff_density_min -2.755
_refine_diff_density_rms 0.226
_refine_ls_extinction_coef 0.0048(6)
_refine_ls_extinction_expression Fc^*^=kFc[1+0.001xFc^2^\l^3^/sin(2\q)]^-1/4^
_refine_ls_extinction_method 'SHELXL-2019/2 (Sheldrick 2019)'
_refine_ls_goodness_of_fit_ref 1.188
_refine_ls_hydrogen_treatment constr
_refine_ls_matrix_type full
_refine_ls_number_parameters 527
_refine_ls_number_reflns 9843
_refine_ls_number_restraints 0
_refine_ls_restrained_S_all 1.188
_refine_ls_R_factor_all 0.1594
_refine_ls_R_factor_gt 0.1159
_refine_ls_shift/su_max 0.013
_refine_ls_shift/su_mean 0.000
_refine_ls_structure_factor_coef Fsqd
_refine_ls_weighting_details 'w=1/[\s^2^(Fo^2^)+(0.0003P)^2^+77.1487P] where P=(Fo^2^+2Fc^2^)/3'
_refine_ls_weighting_scheme calc
_refine_ls_wR_factor_gt 0.2560
_refine_ls_wR_factor_ref 0.2835
_reflns_Friedel_coverage 0.000
_reflns_number_gt 7598
_reflns_number_total 9843
_reflns_threshold_expression 'I > 2\s(I)'
_cod_data_source_file d4cc04562a3.cif
_cod_data_source_block 1
_cod_original_formula_sum 'C54.50 H59 Ce P2 S'
_cod_database_code 7134138
_shelx_shelxl_version_number 2019/3
_shelx_space_group_comment
; 
The symmetry employed for this shelxl refinement is uniquely defined 
by the following loop, which should always be used as a source of 
symmetry information in preference to the above space-group names. 
They are only intended as comments. 
;
_shelx_estimated_absorpt_t_min 0.877
_shelx_estimated_absorpt_t_max 0.978

loop_
_space_group_symop_operation_xyz
'x, y, z'
'-x, -y, -z'

loop_
_atom_site_label
_atom_site_type_symbol
_atom_site_fract_x
_atom_site_fract_y
_atom_site_fract_z
_atom_site_U_iso_or_equiv
_atom_site_adp_type
_atom_site_occupancy
_atom_site_site_symmetry_order
_atom_site_calc_flag
_atom_site_refinement_flags_posn
_atom_site_refinement_flags_adp
_atom_site_refinement_flags_occupancy
_atom_site_disorder_assembly
_atom_site_disorder_group
Ce1 Ce 0.75375(7) 0.42234(7) 0.24280(4) 0.0295(2) Uani 1 1 d . . . . .
S1 S 0.8782(3) 0.3745(3) 0.38202(19) 0.0332(7) Uani 1 1 d . . . . .
P1 P 0.6978(3) 0.2415(3) 0.36423(18) 0.0266(7) Uani 1 1 d . . . . .
P2 P 0.4251(3) 0.1748(3) 0.25614(18) 0.0268(7) Uani 1 1 d . . . . .
C1 C 0.8429(13) 0.6694(12) 0.2563(9) 0.041(3) Uani 1 1 d . . . . .
C1S C -0.051(9) -0.036(8) 0.034(5) 0.17(3) Uiso 0.5 1 d . . P A .
C2 C 0.8492(13) 0.6471(11) 0.3288(9) 0.038(3) Uani 1 1 d . . . . .
C2S C -0.065(4) 0.061(3) -0.013(2) 0.131(11) Uiso 1 1 d . . . . .
C3 C 0.7178(13) 0.5953(11) 0.3330(7) 0.032(3) Uani 1 1 d . . . . .
C3S C -0.034(5) 0.093(5) -0.075(3) 0.092(14) Uiso 0.5 1 d . . P A -1
C4 C 0.6299(13) 0.5841(10) 0.2632(8) 0.034(3) Uani 1 1 d . . . . .
C4S C 0.083(4) 0.051(4) -0.094(2) 0.168(15) Uiso 1 1 d . . . A -1
C5 C 0.7081(14) 0.6298(12) 0.2154(8) 0.038(3) Uani 1 1 d . . . . .
C5S C 0.112(8) -0.034(8) -0.043(5) 0.16(3) Uiso 0.5 1 d . . P A -1
C6 C 0.9619(18) 0.7538(16) 0.2364(12) 0.069(5) Uani 1 1 d . . . . .
H6A H 1.039285 0.731903 0.253416 0.104 Uiso 1 1 calc R U . . .
H6B H 0.982595 0.834309 0.260125 0.104 Uiso 1 1 calc R U . . .
H6C H 0.940357 0.749472 0.182892 0.104 Uiso 1 1 calc R U . . .
C7 C 0.9764(16) 0.6879(15) 0.3916(10) 0.061(5) Uani 1 1 d . . . . .
H7A H 0.960023 0.644979 0.432032 0.092 Uiso 1 1 calc R U . . .
H7B H 1.005097 0.772533 0.409007 0.092 Uiso 1 1 calc R U . . .
H7C H 1.046345 0.672573 0.374462 0.092 Uiso 1 1 calc R U . . .
C8 C 0.6808(16) 0.5692(13) 0.4020(9) 0.046(4) Uani 1 1 d . . . . .
H8A H 0.637153 0.483824 0.398250 0.068 Uiso 1 1 calc R U . . .
H8B H 0.619564 0.607308 0.409313 0.068 Uiso 1 1 calc R U . . .
H8C H 0.761425 0.599198 0.443798 0.068 Uiso 1 1 calc R U . . .
C9 C 0.4810(13) 0.5441(13) 0.2457(9) 0.045(4) Uani 1 1 d . . . . .
H9A H 0.439927 0.497070 0.196145 0.067 Uiso 1 1 calc R U . . .
H9B H 0.455895 0.613015 0.248023 0.067 Uiso 1 1 calc R U . . .
H9C H 0.449972 0.496221 0.281584 0.067 Uiso 1 1 calc R U . . .
C10 C 0.6543(19) 0.6466(14) 0.1387(9) 0.057(4) Uani 1 1 d . . . . .
H10A H 0.722766 0.658628 0.112593 0.085 Uiso 1 1 calc R U . . .
H10B H 0.629398 0.715611 0.140529 0.085 Uiso 1 1 calc R U . . .
H10C H 0.575578 0.576548 0.112799 0.085 Uiso 1 1 calc R U . . .
C11 C 0.9000(14) 0.4493(13) 0.1353(8) 0.040(3) Uani 1 1 d . . . . .
C12 C 0.7734(14) 0.3574(13) 0.0981(8) 0.041(3) Uani 1 1 d . . . . .
C13 C 0.7689(14) 0.2579(12) 0.1321(8) 0.039(3) Uani 1 1 d . . . . .
C14 C 0.8867(14) 0.2892(12) 0.1904(9) 0.041(3) Uani 1 1 d . . . . .
C15 C 0.9681(12) 0.4084(13) 0.1931(8) 0.041(3) Uani 1 1 d . . . . .
C16 C 0.9603(18) 0.5596(15) 0.1056(10) 0.061(5) Uani 1 1 d . . . . .
H16A H 0.896937 0.599200 0.095256 0.091 Uiso 1 1 calc R U . . .
H16B H 0.980755 0.538910 0.060199 0.091 Uiso 1 1 calc R U . . .
H16C H 1.042602 0.612365 0.142180 0.091 Uiso 1 1 calc R U . . .
C17 C 0.6856(19) 0.3664(18) 0.0288(9) 0.063(5) Uani 1 1 d . . . . .
H17A H 0.601938 0.297214 0.014673 0.095 Uiso 1 1 calc R U . . .
H17B H 0.730250 0.370159 -0.010129 0.095 Uiso 1 1 calc R U . . .
H17C H 0.666271 0.437816 0.035996 0.095 Uiso 1 1 calc R U . . .
C18 C 0.6617(18) 0.1365(13) 0.1068(10) 0.059(5) Uani 1 1 d . . . . .
H18A H 0.656346 0.095400 0.148972 0.089 Uiso 1 1 calc R U . . .
H18B H 0.683283 0.092186 0.069844 0.089 Uiso 1 1 calc R U . . .
H18C H 0.575736 0.142836 0.085273 0.089 Uiso 1 1 calc R U . . .
C19 C 0.9293(18) 0.2053(16) 0.2364(11) 0.060(5) Uani 1 1 d . . . . .
H19A H 0.978930 0.247114 0.286665 0.089 Uiso 1 1 calc R U . . .
H19B H 0.986328 0.176309 0.214562 0.089 Uiso 1 1 calc R U . . .
H19C H 0.850019 0.138662 0.237415 0.089 Uiso 1 1 calc R U . . .
C20 C 1.1016(15) 0.4737(15) 0.2449(11) 0.058(5) Uani 1 1 d . . . . .
H20A H 1.112972 0.556029 0.258057 0.088 Uiso 1 1 calc R U . . .
H20B H 1.170184 0.470272 0.221514 0.088 Uiso 1 1 calc R U . . .
H20C H 1.110310 0.438109 0.289366 0.088 Uiso 1 1 calc R U . . .
C21 C 0.5894(12) 0.2492(11) 0.2871(7) 0.029(3) Uani 1 1 d . . . . .
C22 C 0.7283(11) 0.1032(10) 0.3654(7) 0.029(3) Uani 1 1 d . . . . .
C23 C 0.7991(13) 0.0846(12) 0.4297(9) 0.039(3) Uani 1 1 d . . . . .
H23 H 0.831352 0.142438 0.472923 0.047 Uiso 1 1 calc R U . . .
C24 C 0.8244(16) -0.0202(15) 0.4320(11) 0.053(4) Uani 1 1 d . . . . .
H24 H 0.873282 -0.033698 0.476517 0.064 Uiso 1 1 calc R U . . .
C25 C 0.7774(15) -0.1020(14) 0.3691(12) 0.058(5) Uani 1 1 d . . . . .
H25 H 0.795700 -0.172027 0.369140 0.070 Uiso 1 1 calc R U . . .
C26 C 0.7038(15) -0.0826(12) 0.3060(11) 0.056(5) Uani 1 1 d . . . . .
H26 H 0.668090 -0.141569 0.263210 0.067 Uiso 1 1 calc R U . . .
C27 C 0.6801(13) 0.0199(12) 0.3028(9) 0.040(3) Uani 1 1 d . . . . .
H27 H 0.631175 0.032708 0.258118 0.048 Uiso 1 1 calc R U . . .
C28 C 0.6466(13) 0.2484(11) 0.4491(7) 0.031(3) Uani 1 1 d . . . . .
C29 C 0.7037(14) 0.3473(12) 0.5042(7) 0.037(3) Uani 1 1 d . . . . .
H29 H 0.777538 0.412728 0.500728 0.044 Uiso 1 1 calc R U . . .
C30 C 0.6528(18) 0.3512(15) 0.5649(8) 0.052(4) Uani 1 1 d . . . . .
H30 H 0.690075 0.419703 0.601799 0.063 Uiso 1 1 calc R U . . .
C31 C 0.5442(16) 0.2506(15) 0.5706(9) 0.048(4) Uani 1 1 d . . . . .
H31 H 0.508786 0.251487 0.611384 0.057 Uiso 1 1 calc R U . . .
C32 C 0.4931(14) 0.1556(13) 0.5180(8) 0.041(3) Uani 1 1 d . . . . .
H32 H 0.421079 0.088841 0.521852 0.050 Uiso 1 1 calc R U . . .
C33 C 0.5428(13) 0.1523(11) 0.4580(8) 0.035(3) Uani 1 1 d . . . . .
H33 H 0.504997 0.082742 0.422003 0.042 Uiso 1 1 calc R U . . .
C34 C 0.3558(12) 0.2347(12) 0.1787(7) 0.035(3) Uani 1 1 d . . . . .
C35 C 0.2305(14) 0.2404(13) 0.1680(8) 0.042(3) Uani 1 1 d . . . . .
H35 H 0.179335 0.210889 0.200735 0.051 Uiso 1 1 calc R U . . .
C36 C 0.1795(16) 0.2883(16) 0.1103(9) 0.052(4) Uani 1 1 d . . . . .
H36 H 0.093557 0.291566 0.103888 0.062 Uiso 1 1 calc R U . . .
C37 C 0.2512(17) 0.3314(17) 0.0622(9) 0.056(4) Uani 1 1 d . . . . .
H37 H 0.216040 0.365591 0.023195 0.067 Uiso 1 1 calc R U . . .
C38 C 0.3754(16) 0.3247(14) 0.0710(8) 0.048(4) Uani 1 1 d . . . . .
H38 H 0.423752 0.351413 0.036507 0.057 Uiso 1 1 calc R U . . .
C39 C 0.4300(14) 0.2792(12) 0.1297(8) 0.037(3) Uani 1 1 d . . . . .
H39 H 0.516992 0.278156 0.136650 0.044 Uiso 1 1 calc R U . . .
C40 C 0.3240(12) 0.1820(12) 0.3191(7) 0.033(3) Uani 1 1 d . . . . .
C41 C 0.3648(13) 0.2864(11) 0.3661(7) 0.034(3) Uani 1 1 d . . . . .
H41 H 0.445967 0.348192 0.367746 0.040 Uiso 1 1 calc R U . . .
C42 C 0.2897(15) 0.3027(13) 0.4109(8) 0.041(3) Uani 1 1 d . . . . .
H42 H 0.318779 0.375412 0.443223 0.050 Uiso 1 1 calc R U . . .
C43 C 0.1693(15) 0.2108(15) 0.4086(9) 0.050(4) Uani 1 1 d . . . . .
H43 H 0.116509 0.220708 0.439422 0.060 Uiso 1 1 calc R U . . .
C44 C 0.1292(15) 0.1058(14) 0.3606(9) 0.047(4) Uani 1 1 d . . . . .
H44 H 0.048722 0.042755 0.358673 0.056 Uiso 1 1 calc R U . . .
C45 C 0.2068(13) 0.0926(11) 0.3153(8) 0.037(3) Uani 1 1 d . . . . .
H45 H 0.178049 0.021349 0.281634 0.044 Uiso 1 1 calc R U . . .
C46 C 0.3677(12) 0.0183(11) 0.2201(7) 0.033(3) Uani 1 1 d . . . . .
C47 C 0.3580(14) -0.0652(11) 0.2672(9) 0.040(3) Uani 1 1 d . . . . .
H47 H 0.369173 -0.041729 0.317937 0.048 Uiso 1 1 calc R U . . .
C48 C 0.3317(14) -0.1833(12) 0.2399(9) 0.044(4) Uani 1 1 d . . . . .
H48 H 0.323975 -0.239466 0.271969 0.053 Uiso 1 1 calc R U . . .
C49 C 0.3177(16) -0.2163(13) 0.1689(10) 0.052(4) Uani 1 1 d . . . . .
H49 H 0.299494 -0.296308 0.150966 0.062 Uiso 1 1 calc R U . . .
C50 C 0.329(2) -0.1363(15) 0.1209(11) 0.068(5) Uani 1 1 d . . . . .
H50 H 0.322230 -0.160023 0.070861 0.081 Uiso 1 1 calc R U . . .
C51 C 0.3509(18) -0.0210(13) 0.1474(9) 0.052(4) Uani 1 1 d . . . . .
H51 H 0.354437 0.033118 0.114000 0.063 Uiso 1 1 calc R U . . .

loop_
_atom_site_aniso_label
_atom_site_aniso_U_11
_atom_site_aniso_U_22
_atom_site_aniso_U_33
_atom_site_aniso_U_23
_atom_site_aniso_U_13
_atom_site_aniso_U_12
Ce1 0.0257(4) 0.0225(4) 0.0422(5) 0.0050(3) 0.0115(3) 0.0099(3)
S1 0.0231(15) 0.0261(16) 0.048(2) 0.0073(14) 0.0061(13) 0.0084(13)
P1 0.0217(14) 0.0195(15) 0.0394(18) 0.0050(12) 0.0083(13) 0.0092(12)
P2 0.0216(15) 0.0213(15) 0.0381(18) 0.0058(13) 0.0091(13) 0.0083(12)
C1 0.026(6) 0.027(7) 0.070(10) 0.005(6) 0.025(7) 0.006(5)
C2 0.028(7) 0.025(7) 0.063(10) 0.007(6) 0.012(6) 0.011(5)
C3 0.036(7) 0.027(6) 0.035(7) 0.004(5) 0.009(6) 0.015(6)
C4 0.037(7) 0.013(6) 0.048(8) 0.008(5) 0.013(6) 0.003(5)
C5 0.040(8) 0.038(8) 0.037(7) 0.008(6) 0.010(6) 0.015(6)
C6 0.060(11) 0.051(11) 0.101(15) 0.015(10) 0.054(11) 0.005(9)
C7 0.041(9) 0.046(10) 0.075(12) -0.011(8) -0.010(8) 0.012(8)
C8 0.055(9) 0.031(8) 0.056(9) 0.004(6) 0.021(7) 0.020(7)
C9 0.033(7) 0.037(8) 0.072(11) 0.008(7) 0.016(7) 0.021(6)
C10 0.090(13) 0.043(9) 0.043(9) 0.012(7) 0.017(9) 0.033(9)
C11 0.039(8) 0.037(8) 0.047(8) 0.008(6) 0.021(6) 0.013(6)
C12 0.042(8) 0.046(8) 0.039(8) 0.003(6) 0.020(6) 0.017(7)
C13 0.039(7) 0.032(7) 0.053(9) -0.006(6) 0.032(7) 0.011(6)
C14 0.043(8) 0.028(7) 0.062(10) 0.013(6) 0.022(7) 0.022(6)
C15 0.020(6) 0.043(8) 0.056(9) 0.002(7) 0.016(6) 0.007(6)
C16 0.070(12) 0.059(11) 0.069(12) 0.024(9) 0.050(10) 0.020(9)
C17 0.076(12) 0.080(13) 0.047(10) 0.001(9) 0.021(9) 0.044(11)
C18 0.074(12) 0.034(8) 0.071(12) -0.006(8) 0.041(10) 0.011(8)
C19 0.068(11) 0.060(11) 0.087(13) 0.029(9) 0.044(10) 0.049(10)
C20 0.032(8) 0.052(10) 0.090(13) 0.001(9) 0.025(8) 0.012(7)
C21 0.024(6) 0.027(6) 0.041(7) 0.004(5) 0.009(5) 0.016(5)
C22 0.022(6) 0.021(6) 0.047(8) 0.011(5) 0.015(5) 0.010(5)
C23 0.029(7) 0.037(8) 0.061(9) 0.019(7) 0.018(6) 0.017(6)
C24 0.045(9) 0.048(10) 0.087(13) 0.032(9) 0.034(9) 0.027(8)
C25 0.040(8) 0.037(9) 0.123(16) 0.032(10) 0.043(10) 0.029(7)
C26 0.036(8) 0.020(7) 0.115(15) 0.010(8) 0.034(9) 0.006(6)
C27 0.024(6) 0.036(8) 0.062(9) 0.003(7) 0.015(6) 0.015(6)
C28 0.033(6) 0.031(7) 0.033(7) 0.009(5) 0.006(5) 0.018(6)
C29 0.047(8) 0.030(7) 0.038(8) 0.007(6) 0.012(6) 0.019(6)
C30 0.077(12) 0.046(9) 0.038(8) 0.004(7) 0.012(8) 0.032(9)
C31 0.057(9) 0.065(11) 0.046(9) 0.026(8) 0.026(7) 0.042(9)
C32 0.041(8) 0.042(8) 0.050(9) 0.018(7) 0.020(7) 0.020(7)
C33 0.037(7) 0.025(7) 0.045(8) 0.011(6) 0.011(6) 0.014(6)
C34 0.026(6) 0.042(8) 0.036(7) 0.010(6) 0.010(5) 0.011(6)
C35 0.040(8) 0.051(9) 0.040(8) 0.011(7) 0.006(6) 0.023(7)
C36 0.042(8) 0.071(11) 0.050(9) 0.016(8) 0.007(7) 0.033(8)
C37 0.059(10) 0.084(13) 0.039(9) 0.035(9) 0.014(7) 0.041(10)
C38 0.055(9) 0.051(9) 0.043(9) 0.019(7) 0.020(7) 0.020(8)
C39 0.036(7) 0.031(7) 0.042(8) 0.006(6) 0.015(6) 0.009(6)
C40 0.022(6) 0.035(7) 0.039(7) 0.004(6) 0.005(5) 0.010(5)
C41 0.038(7) 0.027(6) 0.045(8) 0.010(6) 0.019(6) 0.016(6)
C42 0.048(8) 0.035(8) 0.050(9) 0.012(6) 0.021(7) 0.020(7)
C43 0.047(9) 0.064(11) 0.060(10) 0.014(8) 0.036(8) 0.031(8)
C44 0.037(8) 0.051(9) 0.061(10) 0.024(8) 0.028(7) 0.013(7)
C45 0.028(7) 0.024(7) 0.055(9) -0.001(6) 0.015(6) 0.006(5)
C46 0.023(6) 0.031(7) 0.041(8) 0.004(6) 0.009(5) 0.007(5)
C47 0.040(8) 0.020(6) 0.053(9) 0.004(6) 0.006(6) 0.005(6)
C48 0.038(8) 0.025(7) 0.063(10) 0.012(7) 0.009(7) 0.006(6)
C49 0.057(10) 0.020(7) 0.079(12) 0.006(7) 0.029(9) 0.010(7)
C50 0.100(15) 0.039(9) 0.064(12) 0.000(8) 0.037(11) 0.020(10)
C51 0.077(12) 0.024(7) 0.056(10) 0.003(6) 0.031(9) 0.011(7)

loop_
_atom_type_symbol
_atom_type_description
_atom_type_scat_dispersion_real
_atom_type_scat_dispersion_imag
_atom_type_scat_source
C C 0.0033 0.0016 'International Tables Vol C Tables 4.2.6.8 and 6.1.1.4'
H H 0.0000 0.0000 'International Tables Vol C Tables 4.2.6.8 and 6.1.1.4'
P P 0.1023 0.0942 'International Tables Vol C Tables 4.2.6.8 and 6.1.1.4'
S S 0.1246 0.1234 'International Tables Vol C Tables 4.2.6.8 and 6.1.1.4'
Ce Ce -0.2486 2.6331 'International Tables Vol C Tables 4.2.6.8 and 6.1.1.4'

loop_
_geom_angle_atom_site_label_1
_geom_angle_atom_site_label_2
_geom_angle_atom_site_label_3
_geom_angle
_geom_angle_site_symmetry_1
_geom_angle_site_symmetry_3
_geom_angle_publ_flag
C21 Ce1 C2 116.8(4) . . ?
C21 Ce1 C1 139.7(4) . . ?
C2 Ce1 C1 29.1(4) . . ?
C21 Ce1 C15 124.4(4) . . ?
C2 Ce1 C15 105.9(4) . . ?
C1 Ce1 C15 94.0(4) . . ?
C21 Ce1 C3 92.6(4) . . ?
C2 Ce1 C3 28.9(4) . . ?
C1 Ce1 C3 47.6(4) . . ?
C15 Ce1 C3 134.7(4) . . ?
C21 Ce1 C14 96.2(4) . . ?
C2 Ce1 C14 131.9(4) . . ?
C1 Ce1 C14 123.0(4) . . ?
C15 Ce1 C14 29.1(4) . . ?
C3 Ce1 C14 158.3(4) . . ?
C21 Ce1 C5 123.2(4) . . ?
C2 Ce1 C5 48.0(4) . . ?
C1 Ce1 C5 28.9(4) . . ?
C15 Ce1 C5 111.6(4) . . ?
C3 Ce1 C5 47.8(4) . . ?
C14 Ce1 C5 136.6(4) . . ?
C21 Ce1 C4 95.8(3) . . ?
C2 Ce1 C4 47.7(4) . . ?
C1 Ce1 C4 47.5(4) . . ?
C15 Ce1 C4 139.8(4) . . ?
C3 Ce1 C4 28.9(4) . . ?
C14 Ce1 C4 165.1(4) . . ?
C5 Ce1 C4 29.0(4) . . ?
C21 Ce1 C11 137.5(4) . . ?
C2 Ce1 C11 105.1(4) . . ?
C1 Ce1 C11 82.1(4) . . ?
C15 Ce1 C11 28.7(4) . . ?
C3 Ce1 C11 129.6(4) . . ?
C14 Ce1 C11 47.0(4) . . ?
C5 Ce1 C11 89.6(4) . . ?
C4 Ce1 C11 118.3(4) . . ?
C21 Ce1 C13 90.7(4) . . ?
C2 Ce1 C13 151.4(4) . . ?
C1 Ce1 C13 127.9(4) . . ?
C15 Ce1 C13 47.6(4) . . ?
C3 Ce1 C13 171.2(4) . . ?
C14 Ce1 C13 28.6(4) . . ?
C5 Ce1 C13 124.0(4) . . ?
C4 Ce1 C13 142.5(4) . . ?
C11 Ce1 C13 46.9(4) . . ?
C21 Ce1 C12 113.2(4) . . ?
C2 Ce1 C12 129.0(4) . . ?
C1 Ce1 C12 101.3(4) . . ?
C15 Ce1 C12 48.0(4) . . ?
C3 Ce1 C12 143.8(4) . . ?
C14 Ce1 C12 47.4(4) . . ?
C5 Ce1 C12 96.0(4) . . ?
C4 Ce1 C12 119.0(4) . . ?
C11 Ce1 C12 28.9(4) . . ?
C13 Ce1 C12 28.5(4) . . ?
C21 Ce1 S1 67.3(3) . . ?
C2 Ce1 S1 80.2(3) . . ?
C1 Ce1 S1 106.3(3) . . ?
C15 Ce1 S1 88.0(3) . . ?
C3 Ce1 S1 83.2(3) . . ?
C14 Ce1 S1 81.9(3) . . ?
C5 Ce1 S1 127.3(3) . . ?
C4 Ce1 S1 111.0(3) . . ?
C11 Ce1 S1 116.3(3) . . ?
C13 Ce1 S1 105.6(3) . . ?
C12 Ce1 S1 129.3(3) . . ?
P1 S1 Ce1 83.53(14) . . ?
C21 P1 C28 115.7(6) . . ?
C21 P1 C22 116.3(6) . . ?
C28 P1 C22 99.6(6) . . ?
C21 P1 S1 110.0(5) . . ?
C28 P1 S1 107.4(4) . . ?
C22 P1 S1 106.9(4) . . ?
C21 P1 Ce1 51.0(4) . . ?
C28 P1 Ce1 134.1(4) . . ?
C22 P1 Ce1 126.1(4) . . ?
S1 P1 Ce1 59.18(12) . . ?
C21 P2 C34 109.5(6) . . ?
C21 P2 C46 117.3(6) . . ?
C34 P2 C46 103.7(6) . . ?
C21 P2 C40 117.6(6) . . ?
C34 P2 C40 102.8(6) . . ?
C46 P2 C40 104.2(6) . . ?
C5 C1 C2 108.6(12) . . ?
C5 C1 C6 126.7(15) . . ?
C2 C1 C6 122.3(14) . . ?
C5 C1 Ce1 76.0(8) . . ?
C2 C1 Ce1 75.1(8) . . ?
C6 C1 Ce1 128.9(10) . . ?
C2S C1S C2S 102(6) 2 . ?
C3 C2 C1 107.7(12) . . ?
C3 C2 C7 127.3(15) . . ?
C1 C2 C7 124.6(14) . . ?
C3 C2 Ce1 76.2(8) . . ?
C1 C2 Ce1 75.8(8) . . ?
C7 C2 Ce1 120.2(9) . . ?
C2 C3 C4 108.3(12) . . ?
C2 C3 C8 124.5(13) . . ?
C4 C3 C8 126.9(13) . . ?
C2 C3 Ce1 74.9(8) . . ?
C4 C3 Ce1 75.9(7) . . ?
C8 C3 Ce1 120.1(8) . . ?
C2S C3S C4S 113(4) . . ?
C3 C4 C5 107.9(12) . . ?
C3 C4 C9 125.6(13) . . ?
C5 C4 C9 126.1(13) . . ?
C3 C4 Ce1 75.1(7) . . ?
C5 C4 Ce1 75.2(8) . . ?
C9 C4 Ce1 121.1(8) . . ?
C5S C4S C3S 110(5) . . ?
C1 C5 C4 107.5(12) . . ?
C1 C5 C10 127.0(14) . . ?
C4 C5 C10 125.0(14) . . ?
C1 C5 Ce1 75.2(8) . . ?
C4 C5 Ce1 75.8(8) . . ?
C10 C5 Ce1 121.2(10) . . ?
C2S C5S C4S 127(7) 2 . ?
C1 C6 H6A 109.5 . . ?
C1 C6 H6B 109.5 . . ?
H6A C6 H6B 109.5 . . ?
C1 C6 H6C 109.5 . . ?
H6A C6 H6C 109.5 . . ?
H6B C6 H6C 109.5 . . ?
C2 C7 H7A 109.5 . . ?
C2 C7 H7B 109.5 . . ?
H7A C7 H7B 109.5 . . ?
C2 C7 H7C 109.5 . . ?
H7A C7 H7C 109.5 . . ?
H7B C7 H7C 109.5 . . ?
C3 C8 H8A 109.5 . . ?
C3 C8 H8B 109.5 . . ?
H8A C8 H8B 109.5 . . ?
C3 C8 H8C 109.5 . . ?
H8A C8 H8C 109.5 . . ?
H8B C8 H8C 109.5 . . ?
C4 C9 H9A 109.5 . . ?
C4 C9 H9B 109.5 . . ?
H9A C9 H9B 109.5 . . ?
C4 C9 H9C 109.5 . . ?
H9A C9 H9C 109.5 . . ?
H9B C9 H9C 109.5 . . ?
C5 C10 H10A 109.5 . . ?
C5 C10 H10B 109.5 . . ?
H10A C10 H10B 109.5 . . ?
C5 C10 H10C 109.5 . . ?
H10A C10 H10C 109.5 . . ?
H10B C10 H10C 109.5 . . ?
C15 C11 C12 109.1(13) . . ?
C15 C11 C16 125.6(14) . . ?
C12 C11 C16 123.9(14) . . ?
C15 C11 Ce1 73.7(8) . . ?
C12 C11 Ce1 76.0(8) . . ?
C16 C11 Ce1 127.3(10) . . ?
C13 C12 C11 106.5(13) . . ?
C13 C12 C17 129.8(15) . . ?
C11 C12 C17 122.6(15) . . ?
C13 C12 Ce1 75.7(7) . . ?
C11 C12 Ce1 75.0(8) . . ?
C17 C12 Ce1 124.4(10) . . ?
C14 C13 C12 108.6(12) . . ?
C14 C13 C18 125.5(15) . . ?
C12 C13 C18 125.8(15) . . ?
C14 C13 Ce1 73.6(7) . . ?
C12 C13 Ce1 75.9(7) . . ?
C18 C13 Ce1 120.3(8) . . ?
C13 C14 C15 108.8(12) . . ?
C13 C14 C19 125.9(14) . . ?
C15 C14 C19 124.8(14) . . ?
C13 C14 Ce1 77.8(7) . . ?
C15 C14 Ce1 75.1(7) . . ?
C19 C14 Ce1 119.9(10) . . ?
C11 C15 C14 106.9(12) . . ?
C11 C15 C20 127.2(14) . . ?
C14 C15 C20 125.8(15) . . ?
C11 C15 Ce1 77.6(8) . . ?
C14 C15 Ce1 75.7(7) . . ?
C20 C15 Ce1 114.9(10) . . ?
C11 C16 H16A 109.5 . . ?
C11 C16 H16B 109.5 . . ?
H16A C16 H16B 109.5 . . ?
C11 C16 H16C 109.5 . . ?
H16A C16 H16C 109.5 . . ?
H16B C16 H16C 109.5 . . ?
C12 C17 H17A 109.5 . . ?
C12 C17 H17B 109.5 . . ?
H17A C17 H17B 109.5 . . ?
C12 C17 H17C 109.5 . . ?
H17A C17 H17C 109.5 . . ?
H17B C17 H17C 109.5 . . ?
C13 C18 H18A 109.5 . . ?
C13 C18 H18B 109.5 . . ?
H18A C18 H18B 109.5 . . ?
C13 C18 H18C 109.5 . . ?
H18A C18 H18C 109.5 . . ?
H18B C18 H18C 109.5 . . ?
C14 C19 H19A 109.5 . . ?
C14 C19 H19B 109.5 . . ?
H19A C19 H19B 109.5 . . ?
C14 C19 H19C 109.5 . . ?
H19A C19 H19C 109.5 . . ?
H19B C19 H19C 109.5 . . ?
C15 C20 H20A 109.5 . . ?
C15 C20 H20B 109.5 . . ?
H20A C20 H20B 109.5 . . ?
C15 C20 H20C 109.5 . . ?
H20A C20 H20C 109.5 . . ?
H20B C20 H20C 109.5 . . ?
P2 C21 P1 128.6(8) . . ?
P2 C21 Ce1 132.3(7) . . ?
P1 C21 Ce1 98.9(5) . . ?
C23 C22 C27 120.5(12) . . ?
C23 C22 P1 119.1(10) . . ?
C27 C22 P1 120.5(10) . . ?
C22 C23 C24 120.2(15) . . ?
C22 C23 H23 119.9 . . ?
C24 C23 H23 119.9 . . ?
C25 C24 C23 118.9(16) . . ?
C25 C24 H24 120.6 . . ?
C23 C24 H24 120.6 . . ?
C24 C25 C26 119.7(14) . . ?
C24 C25 H25 120.2 . . ?
C26 C25 H25 120.2 . . ?
C25 C26 C27 121.9(17) . . ?
C25 C26 H26 119.0 . . ?
C27 C26 H26 119.0 . . ?
C22 C27 C26 118.8(15) . . ?
C22 C27 H27 120.6 . . ?
C26 C27 H27 120.6 . . ?
C33 C28 C29 117.9(12) . . ?
C33 C28 P1 119.0(10) . . ?
C29 C28 P1 123.0(10) . . ?
C28 C29 C30 120.5(14) . . ?
C28 C29 H29 119.8 . . ?
C30 C29 H29 119.8 . . ?
C29 C30 C31 119.1(14) . . ?
C29 C30 H30 120.4 . . ?
C31 C30 H30 120.4 . . ?
C32 C31 C30 119.4(14) . . ?
C32 C31 H31 120.3 . . ?
C30 C31 H31 120.3 . . ?
C31 C32 C33 121.3(14) . . ?
C31 C32 H32 119.3 . . ?
C33 C32 H32 119.3 . . ?
C32 C33 C28 121.7(13) . . ?
C32 C33 H33 119.2 . . ?
C28 C33 H33 119.2 . . ?
C35 C34 C39 118.7(13) . . ?
C35 C34 P2 120.9(10) . . ?
C39 C34 P2 120.5(10) . . ?
C36 C35 C34 120.8(14) . . ?
C36 C35 H35 119.6 . . ?
C34 C35 H35 119.6 . . ?
C37 C36 C35 120.7(14) . . ?
C37 C36 H36 119.6 . . ?
C35 C36 H36 119.6 . . ?
C36 C37 C38 119.5(14) . . ?
C36 C37 H37 120.2 . . ?
C38 C37 H37 120.2 . . ?
C37 C38 C39 120.6(14) . . ?
C37 C38 H38 119.7 . . ?
C39 C38 H38 119.7 . . ?
C38 C39 C34 119.6(13) . . ?
C38 C39 H39 120.2 . . ?
C34 C39 H39 120.2 . . ?
C45 C40 C41 120.4(12) . . ?
C45 C40 P2 122.4(11) . . ?
C41 C40 P2 116.9(10) . . ?
C40 C41 C42 120.9(13) . . ?
C40 C41 H41 119.6 . . ?
C42 C41 H41 119.6 . . ?
C41 C42 C43 119.6(14) . . ?
C41 C42 H42 120.2 . . ?
C43 C42 H42 120.2 . . ?
C44 C43 C42 118.8(13) . . ?
C44 C43 H43 120.6 . . ?
C42 C43 H43 120.6 . . ?
C43 C44 C45 120.1(13) . . ?
C43 C44 H44 120.0 . . ?
C45 C44 H44 120.0 . . ?
C40 C45 C44 120.2(13) . . ?
C40 C45 H45 119.9 . . ?
C44 C45 H45 119.9 . . ?
C51 C46 C47 117.0(13) . . ?
C51 C46 P2 121.2(10) . . ?
C47 C46 P2 121.2(10) . . ?
C46 C47 C48 120.5(14) . . ?
C46 C47 H47 119.8 . . ?
C48 C47 H47 119.8 . . ?
C49 C48 C47 120.0(14) . . ?
C49 C48 H48 120.0 . . ?
C47 C48 H48 120.0 . . ?
C48 C49 C50 121.3(14) . . ?
C48 C49 H49 119.4 . . ?
C50 C49 H49 119.4 . . ?
C49 C50 C51 118.6(16) . . ?
C49 C50 H50 120.7 . . ?
C51 C50 H50 120.7 . . ?
C46 C51 C50 122.6(16) . . ?
C46 C51 H51 118.7 . . ?
C50 C51 H51 118.7 . . ?

loop_
_geom_bond_atom_site_label_1
_geom_bond_atom_site_label_2
_geom_bond_distance
_geom_bond_site_symmetry_2
_geom_bond_publ_flag
Ce1 C21 2.624(13) . ?
Ce1 C2 2.808(14) . ?
Ce1 C1 2.817(14) . ?
Ce1 C15 2.818(13) . ?
Ce1 C3 2.824(12) . ?
Ce1 C14 2.826(13) . ?
Ce1 C5 2.827(14) . ?
Ce1 C4 2.834(13) . ?
Ce1 C11 2.869(14) . ?
Ce1 C13 2.879(12) . ?
Ce1 C12 2.881(13) . ?
Ce1 S1 2.883(3) . ?
S1 P1 2.034(4) . ?
P1 C21 1.694(13) . ?
P1 C28 1.837(13) . ?
P1 C22 1.846(12) . ?
P2 C21 1.667(12) . ?
P2 C34 1.821(13) . ?
P2 C46 1.822(13) . ?
P2 C40 1.842(13) . ?
C1 C5 1.406(19) . ?
C1 C2 1.41(2) . ?
C1 C6 1.522(19) . ?
C1S C2S 1.55(9) 2 ?
C1S C2S 1.57(9) . ?
C2 C3 1.404(18) . ?
C2 C7 1.52(2) . ?
C2S C3S 1.36(6) . ?
C3 C4 1.413(19) . ?
C3 C8 1.488(19) . ?
C3S C4S 1.66(6) . ?
C4 C5 1.418(19) . ?
C4 C9 1.500(18) . ?
C4S C5S 1.54(9) . ?
C5 C10 1.50(2) . ?
C6 H6A 0.9800 . ?
C6 H6B 0.9800 . ?
C6 H6C 0.9800 . ?
C7 H7A 0.9800 . ?
C7 H7B 0.9800 . ?
C7 H7C 0.9800 . ?
C8 H8A 0.9800 . ?
C8 H8B 0.9800 . ?
C8 H8C 0.9800 . ?
C9 H9A 0.9800 . ?
C9 H9B 0.9800 . ?
C9 H9C 0.9800 . ?
C10 H10A 0.9800 . ?
C10 H10B 0.9800 . ?
C10 H10C 0.9800 . ?
C11 C15 1.41(2) . ?
C11 C12 1.44(2) . ?
C11 C16 1.51(2) . ?
C12 C13 1.42(2) . ?
C12 C17 1.48(2) . ?
C13 C14 1.41(2) . ?
C13 C18 1.51(2) . ?
C14 C15 1.419(19) . ?
C14 C19 1.53(2) . ?
C15 C20 1.48(2) . ?
C16 H16A 0.9800 . ?
C16 H16B 0.9800 . ?
C16 H16C 0.9800 . ?
C17 H17A 0.9800 . ?
C17 H17B 0.9800 . ?
C17 H17C 0.9800 . ?
C18 H18A 0.9800 . ?
C18 H18B 0.9800 . ?
C18 H18C 0.9800 . ?
C19 H19A 0.9800 . ?
C19 H19B 0.9800 . ?
C19 H19C 0.9800 . ?
C20 H20A 0.9800 . ?
C20 H20B 0.9800 . ?
C20 H20C 0.9800 . ?
C22 C23 1.369(19) . ?
C22 C27 1.371(19) . ?
C23 C24 1.41(2) . ?
C23 H23 0.9500 . ?
C24 C25 1.37(3) . ?
C24 H24 0.9500 . ?
C25 C26 1.37(3) . ?
C25 H25 0.9500 . ?
C26 C27 1.375(19) . ?
C26 H26 0.9500 . ?
C27 H27 0.9500 . ?
C28 C33 1.392(18) . ?
C28 C29 1.391(18) . ?
C29 C30 1.40(2) . ?
C29 H29 0.9500 . ?
C30 C31 1.43(2) . ?
C30 H30 0.9500 . ?
C31 C32 1.33(2) . ?
C31 H31 0.9500 . ?
C32 C33 1.382(19) . ?
C32 H32 0.9500 . ?
C33 H33 0.9500 . ?
C34 C35 1.388(18) . ?
C34 C39 1.405(18) . ?
C35 C36 1.38(2) . ?
C35 H35 0.9500 . ?
C36 C37 1.37(2) . ?
C36 H36 0.9500 . ?
C37 C38 1.39(2) . ?
C37 H37 0.9500 . ?
C38 C39 1.39(2) . ?
C38 H38 0.9500 . ?
C39 H39 0.9500 . ?
C40 C45 1.366(18) . ?
C40 C41 1.371(18) . ?
C41 C42 1.375(18) . ?
C41 H41 0.9500 . ?
C42 C43 1.41(2) . ?
C42 H42 0.9500 . ?
C43 C44 1.39(2) . ?
C43 H43 0.9500 . ?
C44 C45 1.393(19) . ?
C44 H44 0.9500 . ?
C45 H45 0.9500 . ?
C46 C51 1.37(2) . ?
C46 C47 1.404(19) . ?
C47 C48 1.408(19) . ?
C47 H47 0.9500 . ?
C48 C49 1.33(2) . ?
C48 H48 0.9500 . ?
C49 C50 1.38(2) . ?
C49 H49 0.9500 . ?
C50 C51 1.38(2) . ?
C50 H50 0.9500 . ?
C51 H51 0.9500 . ?
